data_7152005
loop_
_publ_author_name
'Liu, Luzhi'
'Cao, Derong'
'Jin, Yi'
'Tao, Hongqi'
'Kou, Yuhui'
'Meier, Herbert'

_publ_section_title
;
 Efficient synthesis of copillar[5]arenes and their host-guest
 properties with dibromoalkanes.
;
_journal_issue 20
_journal_name_full 'Organic &amp; biomolecular chemistry'
_journal_page_first 7007
_journal_page_last 7010
_journal_paper_doi 10.1039/c1ob05871a
_journal_volume 9
_journal_year 2011
_chemical_formula_sum 'C51 H62 Br2 O10'
_chemical_formula_weight 994.830
_space_group_IT_number 20
_symmetry_Int_Tables_number 20
_symmetry_space_group_name_Hall 'C 2c 2'
_symmetry_space_group_name_H-M 'C 2 2 21'
_audit_creation_date 11-01-03
_audit_creation_method 'Created with Diamond (www.crystalimpact.com)'
_audit_update_record 11-01-03
_cell_angle_alpha 90.000
_cell_angle_beta 90.000
_cell_angle_gamma 90.000
_cell_formula_units_Z 8
_cell_length_a 16.4686(19)
_cell_length_b 16.9330(19)
_cell_length_c 36.391(4)
_cell_volume 10148(2)
_refine_ls_R_factor_all 0.094
_cod_data_source_file c1ob05871a.txt
_cod_data_source_block m101205a1
_cod_original_cell_volume 10148.1(20)
_cod_original_sg_symbol_Hall C_2c_2
_cod_database_code 7152005

loop_
_symmetry_equiv_pos_site_id
_symmetry_equiv_pos_as_xyz
1 'x, y, z'
2 '-x, -y, 0.500+z'
3 'x, -y, -z'
4 '-x, y, 0.500-z'
5 '0.500+x, 0.500+y, z'
6 '0.500-x, 0.500-y, 0.500+z'
7 '0.500+x, 0.500-y, -z'
8 '0.500-x, 0.500+y, 0.500-z'

loop_
_atom_site_aniso_label
_atom_site_aniso_U_11
_atom_site_aniso_U_22
_atom_site_aniso_U_33
_atom_site_aniso_U_12
_atom_site_aniso_U_13
_atom_site_aniso_U_23
O1 0.053(2) 0.0355(17) 0.052(2) 0.0020(16) 0.0092(18) 0.0032(16)
O2 0.0495(19) 0.056(2) 0.042(2) 0.0181(17) -0.0160(17) -0.0216(17)
O3 0.0431(18) 0.0477(19) 0.0322(18) -0.0062(15) -0.0066(15) -0.0020(14)
O4 0.0304(16) 0.0478(19) 0.064(2) -0.0013(14) -0.0056(15) -0.0030(18)
O5 0.0341(16) 0.0354(15) 0.049(2) 0.0011(14) -0.0091(14) -0.0002(15)
O6 0.0322(15) 0.0391(17) 0.052(2) -0.0066(14) 0.0017(14) -0.0015(16)
O7 0.0285(14) 0.0390(17) 0.0355(17) 0.0020(12) -0.0032(13) -0.0078(13)
O8 0.0309(15) 0.058(2) 0.0316(17) -0.0110(15) -0.0026(13) -0.0011(15)
O9 0.0294(14) 0.0315(15) 0.0487(19) -0.0033(12) 0.0035(14) 0.0028(14)
O10 0.061(2) 0.0359(18) 0.051(2) 0.0033(17) -0.0246(19) -0.0042(16)
C1 0.067(3) 0.030(2) 0.028(2) 0.008(2) 0.007(2) 0.0019(18)
C2 0.059(3) 0.027(2) 0.028(2) 0.012(2) 0.001(2) 0.0078(17)
C3 0.046(2) 0.032(2) 0.029(2) 0.0034(19) 0.0007(19) 0.0064(18)
C4 0.045(2) 0.0247(19) 0.035(2) 0.0037(18) -0.007(2) 0.0018(16)
C5 0.048(2) 0.027(2) 0.028(2) 0.0052(18) -0.0094(19) 0.0016(17)
C6 0.048(2) 0.030(2) 0.031(2) 0.0119(19) -0.014(2) -0.0047(18)
C7 0.058(3) 0.033(2) 0.030(2) 0.006(2) -0.012(2) 0.0016(19)
C8 0.050(3) 0.053(3) 0.055(4) 0.006(3) -0.003(3) 0.002(3)
C9 0.051(3) 0.070(4) 0.047(3) 0.005(3) -0.018(3) -0.018(3)
C10 0.046(2) 0.032(2) 0.038(3) 0.0093(19) -0.015(2) -0.0065(19)
C11 0.039(2) 0.036(2) 0.035(2) 0.0119(19) -0.011(2) -0.0078(18)
C12 0.035(2) 0.031(2) 0.035(2) 0.0024(17) -0.0051(18) -0.0045(17)
C13 0.0282(19) 0.035(2) 0.031(2) 0.0023(16) -0.0055(17) -0.0083(18)
C14 0.0256(18) 0.034(2) 0.041(3) 0.0062(16) -0.0001(18) -0.0079(18)
C15 0.0291(19) 0.032(2) 0.051(3) 0.0066(17) -0.010(2) -0.007(2)
C16 0.040(2) 0.035(2) 0.044(3) 0.0059(19) -0.013(2) -0.009(2)
C17 0.067(4) 0.094(5) 0.054(4) -0.042(4) -0.022(3) 0.013(4)
C18 0.042(3) 0.041(3) 0.112(6) 0.001(2) -0.031(3) 0.003(3)
C19 0.035(2) 0.041(2) 0.036(2) 0.0046(19) 0.0053(19) -0.007(2)
C20 0.032(2) 0.038(2) 0.030(2) 0.0018(18) 0.0060(17) -0.0025(18)
C21 0.030(2) 0.040(2) 0.028(2) -0.0038(18) 0.0002(17) -0.0011(17)
C22 0.029(2) 0.036(2) 0.029(2) -0.0017(17) -0.0037(17) -0.0024(17)
C23 0.033(2) 0.034(2) 0.024(2) 0.0002(17) 0.0011(16) 0.0020(16)
C24 0.0279(19) 0.038(2) 0.033(2) -0.0052(17) 0.0036(17) 0.0011(19)
C25 0.0288(19) 0.043(2) 0.032(2) 0.0013(17) 0.0042(18) -0.0025(19)
C26 0.043(3) 0.045(3) 0.069(4) -0.002(2) -0.019(3) -0.008(3)
C27 0.033(2) 0.057(3) 0.051(3) -0.008(2) -0.001(2) -0.010(2)
C28 0.034(2) 0.035(2) 0.027(2) 0.0001(17) 0.0033(17) 0.0062(16)
C29 0.0311(19) 0.0265(18) 0.026(2) 0.0036(15) -0.0019(16) 0.0056(16)
C30 0.0280(18) 0.0285(19) 0.034(2) 0.0015(15) -0.0062(17) 0.0014(16)
C31 0.0273(18) 0.0296(19) 0.030(2) 0.0008(15) 0.0028(16) -0.0003(16)
C32 0.0221(17) 0.0299(19) 0.034(2) 0.0028(15) 0.0021(16) 0.0062(17)
C33 0.0256(18) 0.031(2) 0.033(2) -0.0008(16) -0.0010(17) 0.0022(17)
C34 0.0315(19) 0.035(2) 0.032(2) -0.0039(16) 0.0037(18) 0.0066(18)
C35 0.027(2) 0.059(3) 0.043(3) -0.002(2) -0.0024(19) -0.013(2)
C36 0.043(3) 0.106(5) 0.047(3) -0.039(3) -0.006(3) 0.002(3)
C37 0.032(2) 0.0251(18) 0.035(2) 0.0046(15) -0.0019(18) 0.0012(16)
C38 0.035(2) 0.0289(19) 0.028(2) 0.0047(17) 0.0030(16) 0.0018(17)
C39 0.0316(19) 0.0281(19) 0.029(2) -0.0014(16) 0.0071(16) 0.0010(16)
C40 0.034(2) 0.035(2) 0.033(2) 0.0043(17) 0.0114(18) 0.0068(18)
C41 0.049(3) 0.030(2) 0.024(2) 0.0069(19) 0.0029(19) -0.0033(17)
C42 0.056(3) 0.035(2) 0.025(2) 0.013(2) -0.010(2) -0.0032(18)
C43 0.037(2) 0.0285(19) 0.032(2) 0.0028(17) -0.0030(18) 0.0003(17)
C44 0.028(2) 0.040(2) 0.070(4) -0.0098(19) 0.005(2) -0.005(2)
C45 0.085(5) 0.038(3) 0.115(6) -0.005(3) -0.063(5) 0.005(3)
Br1 0.0504(3) 0.0978(5) 0.0753(5) -0.0272(4) -0.0052(3) -0.0027(4)
Br2 0.0979(7) 0.0909(6) 0.1188(8) -0.0163(5) -0.0489(6) -0.0169(5)
C46 0.065(4) 0.103(6) 0.098(6) -0.019(4) 0.023(5) 0.004(5)
C47 0.051(3) 0.116(6) 0.075(5) -0.019(4) -0.002(3) -0.036(5)
C48 0.062(4) 0.124(7) 0.087(6) -0.035(5) 0.007(4) -0.025(5)
C49 0.087(5) 0.135(8) 0.049(4) -0.046(5) 0.011(4) -0.010(5)
C50 0.072(5) 0.098(6) 0.078(5) -0.039(4) 0.004(4) -0.012(5)
C51 0.120(8) 0.089(6) 0.102(7) -0.017(6) 0.015(6) 0.007(6)

loop_
_atom_site_label
_atom_site_type_symbol
_atom_site_fract_x
_atom_site_fract_y
_atom_site_fract_z
_atom_site_occupancy
_atom_site_symmetry_multiplicity
_atom_site_Wyckoff_symbol
_atom_site_calc_flag
_atom_site_thermal_displace_type
_atom_site_U_iso_or_equiv
O1 O 0.1144(2) 0.0771(2) 0.4705(1) 1.000 8 c d Uani 0.0468(9)
O2 O 0.4501(2) 0.0586(2) 0.4561(1) 1.000 8 c d Uani 0.0490(9)
O3 O 0.2385(2) -0.0665(2) 0.3586(1) 1.000 8 c d Uani 0.0410(8)
O4 O 0.4989(2) 0.1235(2) 0.3203(1) 1.000 8 c d Uani 0.0475(9)
O5 O 0.2175(2) 0.1228(2) 0.2481(1) 1.000 8 c d Uani 0.0394(7)
O6 O 0.3946(2) 0.3905(2) 0.2845(1) 1.000 8 c d Uani 0.0412(8)
O7 O 0.0734(2) 0.3703(2) 0.2949(1) 1.000 8 c d Uani 0.0344(7)
O8 O 0.2791(2) 0.5030(2) 0.3988(1) 1.000 8 c d Uani 0.0401(8)
O9 O 0.0233(2) 0.3302(2) 0.4282(1) 1.000 8 c d Uani 0.0365(7)
O10 O 0.3098(2) 0.3176(2) 0.5077(1) 1.000 8 c d Uani 0.0491(9)
C1 C 0.2068(4) 0.1837(3) 0.5123(1) 1.000 8 c d Uani 0.0417(11)
H1A H 0.2450 0.1969 0.5324 1.000 8 c calc Uiso 0.05000
H1B H 0.1569 0.1615 0.5235 1.000 8 c calc Uiso 0.05000
C2 C 0.2452(3) 0.1226(3) 0.4872(1) 1.000 8 c d Uani 0.0381(10)
C3 C 0.1994(3) 0.0717(3) 0.4660(1) 1.000 8 c d Uani 0.0359(10)
C4 C 0.2361(3) 0.0189(2) 0.4424(1) 1.000 8 c d Uani 0.0347(9)
H4 H 0.2031 -0.0152 0.4280 1.000 8 c calc Uiso 0.04200
C5 C 0.3202(3) 0.0144(3) 0.4390(1) 1.000 8 c d Uani 0.0344(10)
C6 C 0.3665(3) 0.0644(3) 0.4604(1) 1.000 8 c d Uani 0.0365(10)
C7 C 0.3303(3) 0.1191(3) 0.4838(1) 1.000 8 c d Uani 0.0401(10)
H7 H 0.3634 0.1544 0.4975 1.000 8 c calc Uiso 0.04800
C8 C 0.0667(3) 0.0218(4) 0.4517(2) 1.000 8 c d Uani 0.0529(14)
H8A H 0.0818 -0.0316 0.4595 1.000 8 c calc Uiso 0.07900
H8B H 0.0757 0.0273 0.4252 1.000 8 c calc Uiso 0.07900
H8C H 0.0093 0.0311 0.4573 1.000 8 c calc Uiso 0.07900
C9 C 0.4986(4) 0.0992(4) 0.4822(2) 1.000 8 c d Uani 0.0563(15)
H9A H 0.4869 0.0789 0.5069 1.000 8 c calc Uiso 0.08400
H9B H 0.4862 0.1558 0.4813 1.000 8 c calc Uiso 0.08400
H9C H 0.5561 0.0910 0.4765 1.000 8 c calc Uiso 0.08400
C10 C 0.3572(3) -0.0439(3) 0.4127(1) 1.000 8 c d Uani 0.0386(10)
H10A H 0.3229 -0.0919 0.4116 1.000 8 c calc Uiso 0.04600
H10B H 0.4117 -0.0595 0.4216 1.000 8 c calc Uiso 0.04600
C11 C 0.3644(3) -0.0077(3) 0.3744(1) 1.000 8 c d Uani 0.0367(10)
C12 C 0.3036(3) -0.0204(3) 0.3480(1) 1.000 8 c d Uani 0.0337(9)
C13 C 0.3094(3) 0.0143(3) 0.3137(1) 1.000 8 c d Uani 0.0314(9)
H13 H 0.2676 0.0055 0.2962 1.000 8 c calc Uiso 0.03800
C14 C 0.3756(3) 0.0623(3) 0.3041(1) 1.000 8 c d Uani 0.0333(9)
C15 C 0.4361(3) 0.0751(3) 0.3309(2) 1.000 8 c d Uani 0.0374(10)
C16 C 0.4296(3) 0.0409(3) 0.3649(2) 1.000 8 c d Uani 0.0395(11)
H16 H 0.4709 0.0506 0.3825 1.000 8 c calc Uiso 0.04700
C17 C 0.1786(4) -0.0868(5) 0.3325(2) 1.000 8 c d Uani 0.072(2)
H17A H 0.2049 -0.1083 0.3105 1.000 8 c calc Uiso 0.10800
H17B H 0.1475 -0.0396 0.3259 1.000 8 c calc Uiso 0.10800
H17C H 0.1421 -0.1265 0.3429 1.000 8 c calc Uiso 0.10800
C18 C 0.5649(4) 0.1347(3) 0.3452(2) 1.000 8 c d Uani 0.065(2)
H18A H 0.5881 0.0833 0.3518 1.000 8 c calc Uiso 0.09800
H18B H 0.5451 0.1610 0.3675 1.000 8 c calc Uiso 0.09800
H18C H 0.6066 0.1674 0.3336 1.000 8 c calc Uiso 0.09800
C19 C 0.3802(3) 0.0993(3) 0.2664(1) 1.000 8 c d Uani 0.0374(10)
H19A H 0.3517 0.0648 0.2487 1.000 8 c calc Uiso 0.04500
H19B H 0.4378 0.1027 0.2588 1.000 8 c calc Uiso 0.04500
C20 C 0.3427(3) 0.1812(3) 0.2651(1) 1.000 8 c d Uani 0.0335(9)
C21 C 0.2608(3) 0.1913(3) 0.2563(1) 1.000 8 c d Uani 0.0327(9)
C22 C 0.2252(3) 0.2662(3) 0.2571(1) 1.000 8 c d Uani 0.0314(9)
H22 H 0.1697 0.2720 0.2504 1.000 8 c calc Uiso 0.03800
C23 C 0.2693(3) 0.3321(3) 0.2673(1) 1.000 8 c d Uani 0.0302(8)
C24 C 0.3518(3) 0.3227(3) 0.2756(1) 1.000 8 c d Uani 0.0328(9)
C25 C 0.3884(3) 0.2475(3) 0.2744(1) 1.000 8 c d Uani 0.0349(9)
H25 H 0.4445 0.2420 0.2798 1.000 8 c calc Uiso 0.04200
C26 C 0.1402(3) 0.1315(3) 0.2319(2) 1.000 8 c d Uani 0.0525(14)
H26A H 0.1440 0.1672 0.2108 1.000 8 c calc Uiso 0.07900
H26B H 0.1024 0.1534 0.2500 1.000 8 c calc Uiso 0.07900
H26C H 0.1205 0.0798 0.2237 1.000 8 c calc Uiso 0.07900
C27 C 0.4736(3) 0.3815(3) 0.3001(2) 1.000 8 c d Uani 0.0467(12)
H27A H 0.5109 0.3610 0.2814 1.000 8 c calc Uiso 0.07000
H27B H 0.4710 0.3444 0.3208 1.000 8 c calc Uiso 0.07000
H27C H 0.4931 0.4328 0.3089 1.000 8 c calc Uiso 0.07000
C28 C 0.2287(3) 0.4120(3) 0.2706(1) 1.000 8 c d Uani 0.0319(9)
H28A H 0.1817 0.4144 0.2536 1.000 8 c calc Uiso 0.03800
H28B H 0.2675 0.4539 0.2633 1.000 8 c calc Uiso 0.03800
C29 C 0.1998(3) 0.4266(2) 0.3097(1) 1.000 8 c d Uani 0.0279(8)
C30 C 0.1225(3) 0.4040(2) 0.3212(1) 1.000 8 c d Uani 0.0303(9)
C31 C 0.0988(2) 0.4153(2) 0.3574(1) 1.000 8 c d Uani 0.0289(8)
H31 H 0.0456 0.4003 0.3646 1.000 8 c calc Uiso 0.03500
C32 C 0.1514(2) 0.4483(2) 0.3836(1) 1.000 8 c d Uani 0.0286(8)
C33 C 0.2288(3) 0.4712(2) 0.3715(1) 1.000 8 c d Uani 0.0300(9)
C34 C 0.2526(3) 0.4601(3) 0.3358(1) 1.000 8 c d Uani 0.0329(9)
H34 H 0.3057 0.4754 0.3285 1.000 8 c calc Uiso 0.03900
C35 C -0.0093(3) 0.3596(3) 0.3042(2) 1.000 8 c d Uani 0.0429(11)
H35A H -0.0328 0.4104 0.3114 1.000 8 c calc Uiso 0.06400
H35B H -0.0135 0.3223 0.3247 1.000 8 c calc Uiso 0.06400
H35C H -0.0387 0.3386 0.2830 1.000 8 c calc Uiso 0.06400
C36 C 0.3561(4) 0.5316(5) 0.3865(2) 1.000 8 c d Uani 0.0653(19)
H36A H 0.3480 0.5685 0.3661 1.000 8 c calc Uiso 0.09800
H36B H 0.3895 0.4872 0.3782 1.000 8 c calc Uiso 0.09800
H36C H 0.3836 0.5588 0.4068 1.000 8 c calc Uiso 0.09800
C37 C 0.1247(3) 0.4600(2) 0.4231(1) 1.000 8 c d Uani 0.0309(9)
H37A H 0.1516 0.5076 0.4332 1.000 8 c calc Uiso 0.03700
H37B H 0.0654 0.4691 0.4237 1.000 8 c calc Uiso 0.03700
C38 C 0.1450(3) 0.3901(3) 0.4469(1) 1.000 8 c d Uani 0.0305(8)
C39 C 0.0936(3) 0.3254(2) 0.4485(1) 1.000 8 c d Uani 0.0295(8)
C40 C 0.1134(3) 0.2614(3) 0.4708(1) 1.000 8 c d Uani 0.0342(9)
H40 H 0.0766 0.2182 0.4723 1.000 8 c calc Uiso 0.04100
C41 C 0.1855(3) 0.2585(3) 0.4908(1) 1.000 8 c d Uani 0.0344(10)
C42 C 0.2374(3) 0.3224(3) 0.4886(1) 1.000 8 c d Uani 0.0384(10)
C43 C 0.2173(3) 0.3883(3) 0.4670(1) 1.000 8 c d Uani 0.0324(9)
H43 H 0.2533 0.4321 0.4660 1.000 8 c calc Uiso 0.03900
C44 C -0.0332(3) 0.2647(3) 0.4300(2) 1.000 8 c d Uani 0.0462(12)
H44A H -0.0546 0.2601 0.4551 1.000 8 c calc Uiso 0.06900
H44B H -0.0052 0.2157 0.4233 1.000 8 c calc Uiso 0.06900
H44C H -0.0782 0.2739 0.4129 1.000 8 c calc Uiso 0.06900
C45 C 0.3599(5) 0.3865(4) 0.5086(2) 1.000 8 c d Uani 0.079(3)
H45A H 0.3370 0.4249 0.5259 1.000 8 c calc Uiso 0.11900
H45B H 0.3622 0.4099 0.4840 1.000 8 c calc Uiso 0.11900
H45C H 0.4148 0.3719 0.5165 1.000 8 c calc Uiso 0.11900
Br1 Br 0.0183(0) 0.1128(0) 0.3368(0) 1.000 8 c d Uani 0.0745(2)
Br2 Br 0.5175(1) 0.3225(1) 0.4177(0) 1.000 8 c d Uani 0.1025(4)
C46 C 0.1231(5) 0.1671(6) 0.3331(3) 1.000 8 c d Uani 0.089(3)
H46A H 0.1586 0.1374 0.3161 1.000 8 c calc Uiso 0.10600
H46B H 0.1143 0.2203 0.3226 1.000 8 c calc Uiso 0.10600
C47 C 0.1625(4) 0.1748(6) 0.3672(2) 1.000 8 c d Uani 0.081(2)
H47A H 0.1732 0.1218 0.3776 1.000 8 c calc Uiso 0.09700
H47B H 0.1272 0.2039 0.3845 1.000 8 c calc Uiso 0.09700
C48 C 0.2428(5) 0.2192(6) 0.3624(3) 1.000 8 c d Uani 0.091(3)
H48A H 0.2751 0.1928 0.3430 1.000 8 c calc Uiso 0.10900
H48B H 0.2310 0.2735 0.3539 1.000 8 c calc Uiso 0.10900
C49 C 0.2887(6) 0.2231(7) 0.3941(2) 1.000 8 c d Uani 0.090(3)
H49A H 0.3035 0.1690 0.4019 1.000 8 c calc Uiso 0.10800
H49B H 0.2559 0.2473 0.4139 1.000 8 c calc Uiso 0.10800
C50 C 0.3682(5) 0.2729(6) 0.3883(2) 1.000 8 c d Uani 0.083(2)
H50A H 0.3968 0.2549 0.3659 1.000 8 c calc Uiso 0.09900
H50B H 0.3543 0.3294 0.3852 1.000 8 c calc Uiso 0.09900
C51 C 0.4222(6) 0.2627(6) 0.4212(3) 1.000 8 c d Uani 0.104(3)
H51A H 0.4366 0.2062 0.4237 1.000 8 c calc Uiso 0.12500
H51B H 0.3921 0.2786 0.4435 1.000 8 c calc Uiso 0.12500

loop_
_atom_type_symbol
_atom_type_radius_bond
O 1.200
C 1.200
H 1.200
Br 1.200

loop_
_geom_angle_atom_site_label_1
_geom_angle_atom_site_label_2
_geom_angle_atom_site_label_3
_geom_angle
_geom_angle_publ_flag
C8 O1 C3 117.1(4) no
C6 O2 C9 116.7(4) no
C12 O3 C17 119.4(4) no
C15 O4 C18 118.2(5) no
C21 O5 C26 117.7(4) no
C24 O6 C27 117.9(4) no
C30 O7 C35 116.8(4) no
C33 O8 C36 115.7(4) no
C39 O9 C44 118.0(4) no
C42 O10 C45 117.4(4) no
C2 C1 C41 110.6(4) no
C2 C1 H1A 109.50 no
C41 C1 H1A 109.50 no
C2 C1 H1B 109.50 no
C41 C1 H1B 109.50 no
H1A C1 H1B 108.10 no
C3 C2 C7 117.8(4) no
C3 C2 C1 122.3(5) no
C7 C2 C1 119.8(5) no
C4 C3 C2 120.9(5) no
C4 C3 O1 123.3(5) no
C2 C3 O1 115.8(4) no
C3 C4 C5 121.7(5) no
C3 C4 H4 119.10 no
C5 C4 H4 119.10 no
C6 C5 C4 117.8(4) no
C6 C5 C10 122.5(4) no
C4 C5 C10 119.7(4) no
C5 C6 O2 116.3(4) no
C5 C6 C7 121.1(5) no
O2 C6 C7 122.6(4) no
C6 C7 C2 120.5(5) no
C6 C7 H7 119.70 no
C2 C7 H7 119.70 no
O1 C8 H8A 109.50 no
O1 C8 H8B 109.50 no
H8A C8 H8B 109.50 no
O1 C8 H8C 109.50 no
H8A C8 H8C 109.50 no
H8B C8 H8C 109.50 no
O2 C9 H9A 109.50 no
O2 C9 H9B 109.50 no
H9A C9 H9B 109.50 no
O2 C9 H9C 109.50 no
H9A C9 H9C 109.50 no
H9B C9 H9C 109.50 no
C5 C10 C11 110.4(4) no
C5 C10 H10A 109.60 no
C11 C10 H10A 109.60 no
C5 C10 H10B 109.60 no
C11 C10 H10B 109.60 no
H10A C10 H10B 108.10 no
C16 C11 C12 117.9(5) no
C16 C11 C10 121.6(4) no
C12 C11 C10 120.4(5) no
O3 C12 C13 123.1(4) no
O3 C12 C11 116.7(4) no
C13 C12 C11 120.2(4) no
C12 C13 C14 121.5(4) no
C12 C13 H13 119.20 no
C14 C13 H13 119.20 no
C13 C14 C15 117.9(4) no
C13 C14 C19 120.2(4) no
C15 C14 C19 121.9(4) no
C16 C15 O4 124.3(4) no
C16 C15 C14 120.3(4) no
O4 C15 C14 115.4(5) no
C15 C16 C11 122.2(4) no
C15 C16 H16 118.90 no
C11 C16 H16 118.90 no
O3 C17 H17A 109.50 no
O3 C17 H17B 109.50 no
H17A C17 H17B 109.50 no
O3 C17 H17C 109.50 no
H17A C17 H17C 109.50 no
H17B C17 H17C 109.50 no
O4 C18 H18A 109.50 no
O4 C18 H18B 109.50 no
H18A C18 H18B 109.50 no
O4 C18 H18C 109.50 no
H18A C18 H18C 109.50 no
H18B C18 H18C 109.50 no
C14 C19 C20 112.7(4) no
C14 C19 H19A 109.00 no
C20 C19 H19A 109.00 no
C14 C19 H19B 109.00 no
C20 C19 H19B 109.00 no
H19A C19 H19B 107.80 no
C25 C20 C21 118.6(4) no
C25 C20 C19 120.6(4) no
C21 C20 C19 120.7(4) no
O5 C21 C22 123.0(4) no
O5 C21 C20 116.2(4) no
C22 C21 C20 120.7(4) no
C23 C22 C21 121.1(4) no
C23 C22 H22 119.40 no
C21 C22 H22 119.40 no
C22 C23 C24 118.4(4) no
C22 C23 C28 120.6(4) no
C24 C23 C28 121.0(4) no
O6 C24 C23 116.7(4) no
O6 C24 C25 122.5(4) no
C23 C24 C25 120.8(4) no
C20 C25 C24 120.3(4) no
C20 C25 H25 119.90 no
C24 C25 H25 119.90 no
O5 C26 H26A 109.50 no
O5 C26 H26B 109.50 no
H26A C26 H26B 109.50 no
O5 C26 H26C 109.50 no
H26A C26 H26C 109.50 no
H26B C26 H26C 109.50 no
O6 C27 H27A 109.50 no
O6 C27 H27B 109.50 no
H27A C27 H27B 109.50 no
O6 C27 H27C 109.50 no
H27A C27 H27C 109.50 no
H27B C27 H27C 109.50 no
C23 C28 C29 110.8(3) no
C23 C28 H28A 109.50 no
C29 C28 H28A 109.50 no
C23 C28 H28B 109.50 no
C29 C28 H28B 109.50 no
H28A C28 H28B 108.10 no
C30 C29 C34 118.1(4) no
C30 C29 C28 121.5(4) no
C34 C29 C28 120.3(4) no
O7 C30 C31 123.5(4) no
O7 C30 C29 116.1(4) no
C31 C30 C29 120.4(4) no
C30 C31 C32 121.7(4) no
C30 C31 H31 119.10 no
C32 C31 H31 119.10 no
C33 C32 C31 117.3(4) no
C33 C32 C37 121.6(4) no
C31 C32 C37 121.1(4) no
C34 C33 O8 123.7(4) no
C34 C33 C32 121.2(4) no
O8 C33 C32 115.0(4) no
C33 C34 C29 121.3(4) no
C33 C34 H34 119.40 no
C29 C34 H34 119.40 no
O7 C35 H35A 109.50 no
O7 C35 H35B 109.50 no
H35A C35 H35B 109.50 no
O7 C35 H35C 109.50 no
H35A C35 H35C 109.50 no
H35B C35 H35C 109.50 no
O8 C36 H36A 109.50 no
O8 C36 H36B 109.50 no
H36A C36 H36B 109.50 no
O8 C36 H36C 109.50 no
H36A C36 H36C 109.50 no
H36B C36 H36C 109.50 no
C38 C37 C32 112.2(3) no
C38 C37 H37A 109.20 no
C32 C37 H37A 109.20 no
C38 C37 H37B 109.20 no
C32 C37 H37B 109.20 no
H37A C37 H37B 107.90 no
C39 C38 C43 118.7(4) no
C39 C38 C37 120.8(4) no
C43 C38 C37 120.5(4) no
O9 C39 C38 116.3(4) no
O9 C39 C40 123.7(4) no
C38 C39 C40 119.9(4) no
C39 C40 C41 122.0(4) no
C39 C40 H40 119.00 no
C41 C40 H40 119.00 no
C42 C41 C40 118.0(4) no
C42 C41 C1 122.5(5) no
C40 C41 C1 119.4(5) no
C41 C42 O10 117.3(4) no
C41 C42 C43 120.6(4) no
O10 C42 C43 122.1(5) no
C38 C43 C42 120.8(4) no
C38 C43 H43 119.60 no
C42 C43 H43 119.60 no
O9 C44 H44A 109.50 no
O9 C44 H44B 109.50 no
H44A C44 H44B 109.50 no
O9 C44 H44C 109.50 no
H44A C44 H44C 109.50 no
H44B C44 H44C 109.50 no
O10 C45 H45A 109.50 no
O10 C45 H45B 109.50 no
H45A C45 H45B 109.50 no
O10 C45 H45C 109.50 no
H45A C45 H45C 109.50 no
H45B C45 H45C 109.50 no
C47 C46 Br1 112.9(6) no
C47 C46 H46A 109.00 no
Br1 C46 H46A 109.00 no
C47 C46 H46B 109.00 no
Br1 C46 H46B 109.00 no
H46A C46 H46B 107.80 no
C46 C47 C48 110.2(7) no
C46 C47 H47A 109.60 no
C48 C47 H47A 109.60 no
C46 C47 H47B 109.60 no
C48 C47 H47B 109.60 no
H47A C47 H47B 108.10 no
C49 C48 C47 113.7(8) no
C49 C48 H48A 108.80 no
C47 C48 H48A 108.80 no
C49 C48 H48B 108.80 no
C47 C48 H48B 108.80 no
H48A C48 H48B 107.70 no
C48 C49 C50 111.7(7) no
C48 C49 H49A 109.30 no
C50 C49 H49A 109.30 no
C48 C49 H49B 109.30 no
C50 C49 H49B 109.30 no
H49A C49 H49B 107.90 no
C51 C50 C49 109.0(7) no
C51 C50 H50A 109.90 no
C49 C50 H50A 109.90 no
C51 C50 H50B 109.90 no
C49 C50 H50B 109.90 no
H50A C50 H50B 108.30 no
C50 C51 Br2 112.4(6) no
C50 C51 H51A 109.10 no
Br2 C51 H51A 109.10 no
C50 C51 H51B 109.10 no
Br2 C51 H51B 109.10 no
H51A C51 H51B 107.90 no

loop_
_geom_bond_atom_site_label_1
_geom_bond_atom_site_label_2
_geom_bond_distance
_geom_bond_publ_flag
O1 C8 1.401(7) no
O1 C3 1.412(6) no
O2 C6 1.389(6) no
O2 C9 1.420(6) no
O3 C12 1.381(6) no
O3 C17 1.413(7) no
O4 C15 1.375(6) no
O4 C18 1.429(7) no
O5 C21 1.394(5) no
O5 C26 1.410(6) no
O6 C24 1.387(6) no
O6 C27 1.428(6) no
O7 C30 1.377(5) no
O7 C35 1.415(5) no
O8 C33 1.400(5) no
O8 C36 1.430(6) no
O9 C39 1.377(5) no
O9 C44 1.450(5) no
O10 C42 1.382(6) no
O10 C45 1.429(7) no
C1 C2 1.518(6) no
C1 C41 1.530(6) no
C1 H1A 0.9900 no
C1 H1B 0.9900 no
C2 C3 1.381(7) no
C2 C7 1.410(8) no
C3 C4 1.380(7) no
C4 C5 1.392(7) no
C4 H4 0.9500 no
C5 C6 1.379(6) no
C5 C10 1.503(6) no
C6 C7 1.393(7) no
C7 H7 0.9500 no
C8 H8A 0.9800 no
C8 H8B 0.9800 no
C8 H8C 0.9800 no
C9 H9A 0.9800 no
C9 H9B 0.9800 no
C9 H9C 0.9800 no
C10 C11 1.527(7) no
C10 H10A 0.9900 no
C10 H10B 0.9900 no
C11 C16 1.397(7) no
C11 C12 1.404(6) no
C12 C13 1.385(7) no
C13 C14 1.403(6) no
C13 H13 0.9500 no
C14 C15 1.410(6) no
C14 C19 1.510(7) no
C15 C16 1.369(8) no
C16 H16 0.9500 no
C17 H17A 0.9800 no
C17 H17B 0.9800 no
C17 H17C 0.9800 no
C18 H18A 0.9800 no
C18 H18B 0.9800 no
C18 H18C 0.9800 no
C19 C20 1.520(6) no
C19 H19A 0.9900 no
C19 H19B 0.9900 no
C20 C25 1.391(7) no
C20 C21 1.398(6) no
C21 C22 1.398(6) no
C22 C23 1.384(6) no
C22 H22 0.9500 no
C23 C24 1.400(6) no
C23 C28 1.514(6) no
C24 C25 1.410(7) no
C25 H25 0.9500 no
C26 H26A 0.9800 no
C26 H26B 0.9800 no
C26 H26C 0.9800 no
C27 H27A 0.9800 no
C27 H27B 0.9800 no
C27 H27C 0.9800 no
C28 C29 1.521(6) no
C28 H28A 0.9900 no
C28 H28B 0.9900 no
C29 C30 1.394(6) no
C29 C34 1.408(6) no
C30 C31 1.385(6) no
C31 C32 1.404(6) no
C31 H31 0.9500 no
C32 C33 1.401(6) no
C32 C37 1.517(6) no
C33 C34 1.371(7) no
C34 H34 0.9500 no
C35 H35A 0.9800 no
C35 H35B 0.9800 no
C35 H35C 0.9800 no
C36 H36A 0.9800 no
C36 H36B 0.9800 no
C36 H36C 0.9800 no
C37 C38 1.504(6) no
C37 H37A 0.9900 no
C37 H37B 0.9900 no
C38 C39 1.385(6) no
C38 C43 1.397(6) no
C39 C40 1.391(6) no
C40 C41 1.396(7) no
C40 H40 0.9500 no
C41 C42 1.381(7) no
C42 C43 1.405(6) no
C43 H43 0.9500 no
C44 H44A 0.9800 no
C44 H44B 0.9800 no
C44 H44C 0.9800 no
C45 H45A 0.9800 no
C45 H45B 0.9800 no
C45 H45C 0.9800 no
Br1 C46 1.960(8) no
Br2 C51 1.871(10) no
C46 C47 1.405(12) no
C46 H46A 0.9900 no
C46 H46B 0.9900 no
C47 C48 1.531(10) no
C47 H47A 0.9900 no
C47 H47B 0.9900 no
C48 C49 1.381(11) no
C48 H48A 0.9900 no
C48 H48B 0.9900 no
C49 C50 1.572(10) no
C49 H49A 0.9900 no
C49 H49B 0.9900 no
C50 C51 1.499(8) no
C50 H50A 0.9900 no
C50 H50B 0.9900 no
C51 H51A 0.9900 no
C51 H51B 0.9900 no

loop_
_geom_torsion_atom_site_label_1
_geom_torsion_atom_site_label_2
_geom_torsion_atom_site_label_3
_geom_torsion_atom_site_label_4
_geom_torsion
_geom_torsion_publ_flag
C41 C1 C2 C3 -84.2(6) no
C41 C1 C2 C7 93.0(6) no
C7 C2 C3 C4 0.2(7) no
C1 C2 C3 C4 177.4(4) no
C7 C2 C3 O1 179.7(4) no
C1 C2 C3 O1 -3.0(6) no
C8 O1 C3 C4 4.6(7) no
C8 O1 C3 C2 -174.9(4) no
C2 C3 C4 C5 0.4(7) no
O1 C3 C4 C5 -179.1(4) no
C3 C4 C5 C6 0.4(7) no
C3 C4 C5 C10 -179.8(4) no
C4 C5 C6 O2 -179.6(4) no
C10 C5 C6 O2 0.7(7) no
C4 C5 C6 C7 -1.9(7) no
C10 C5 C6 C7 178.4(4) no
C9 O2 C6 C5 -169.3(5) no
C9 O2 C6 C7 13.0(7) no
C5 C6 C7 C2 2.5(7) no
O2 C6 C7 C2 -179.9(4) no
C3 C2 C7 C6 -1.6(7) no
C1 C2 C7 C6 -178.9(4) no
C6 C5 C10 C11 -92.8(5) no
C4 C5 C10 C11 87.5(6) no
C5 C10 C11 C16 82.8(5) no
C5 C10 C11 C12 -95.0(5) no
C17 O3 C12 C13 6.9(8) no
C17 O3 C12 C11 -174.9(5) no
C16 C11 C12 O3 -177.9(4) no
C10 C11 C12 O3 0.0(6) no
C16 C11 C12 C13 0.3(7) no
C10 C11 C12 C13 178.2(4) no
O3 C12 C13 C14 178.5(4) no
C11 C12 C13 C14 0.4(7) no
C12 C13 C14 C15 -0.7(6) no
C12 C13 C14 C19 179.9(4) no
C18 O4 C15 C16 4.7(7) no
C18 O4 C15 C14 -176.0(4) no
C13 C14 C15 C16 0.3(6) no
C19 C14 C15 C16 179.6(4) no
C13 C14 C15 O4 -179.1(4) no
C19 C14 C15 O4 0.3(6) no
O4 C15 C16 C11 179.8(4) no
C14 C15 C16 C11 0.5(7) no
C12 C11 C16 C15 -0.8(7) no
C10 C11 C16 C15 -178.6(4) no
C13 C14 C19 C20 92.0(5) no
C15 C14 C19 C20 -87.4(5) no
C14 C19 C20 C25 86.0(5) no
C14 C19 C20 C21 -91.1(5) no
C26 O5 C21 C22 14.8(7) no
C26 O5 C21 C20 -167.4(5) no
C25 C20 C21 O5 -178.6(4) no
C19 C20 C21 O5 -1.4(6) no
C25 C20 C21 C22 -0.7(7) no
C19 C20 C21 C22 176.4(4) no
O5 C21 C22 C23 176.3(4) no
C20 C21 C22 C23 -1.4(7) no
C21 C22 C23 C24 2.6(7) no
C21 C22 C23 C28 -175.9(4) no
C27 O6 C24 C23 167.6(4) no
C27 O6 C24 C25 -13.0(7) no
C22 C23 C24 O6 177.7(4) no
C28 C23 C24 O6 -3.9(6) no
C22 C23 C24 C25 -1.6(7) no
C28 C23 C24 C25 176.8(4) no
C21 C20 C25 C24 1.6(7) no
C19 C20 C25 C24 -175.5(4) no
O6 C24 C25 C20 -179.8(4) no
C23 C24 C25 C20 -0.5(7) no
C22 C23 C28 C29 92.8(5) no
C24 C23 C28 C29 -85.5(5) no
C23 C28 C29 C30 -89.7(5) no
C23 C28 C29 C34 87.2(5) no
C35 O7 C30 C31 11.1(6) no
C35 O7 C30 C29 -169.4(4) no
C34 C29 C30 O7 -179.0(4) no
C28 C29 C30 O7 -2.0(6) no
C34 C29 C30 C31 0.6(6) no
C28 C29 C30 C31 177.6(4) no
O7 C30 C31 C32 178.6(4) no
C29 C30 C31 C32 -1.0(6) no
C30 C31 C32 C33 1.3(6) no
C30 C31 C32 C37 -179.7(4) no
C36 O8 C33 C34 6.3(7) no
C36 O8 C33 C32 -175.8(5) no
C31 C32 C33 C34 -1.4(6) no
C37 C32 C33 C34 179.7(4) no
C31 C32 C33 O8 -179.3(4) no
C37 C32 C33 O8 1.8(6) no
O8 C33 C34 C29 178.8(4) no
C32 C33 C34 C29 1.1(7) no
C30 C29 C34 C33 -0.7(6) no
C28 C29 C34 C33 -177.7(4) no
C33 C32 C37 C38 -89.8(5) no
C31 C32 C37 C38 91.3(5) no
C32 C37 C38 C39 -84.4(5) no
C32 C37 C38 C43 93.9(5) no
C44 O9 C39 C38 -178.3(4) no
C44 O9 C39 C40 0.0(6) no
C43 C38 C39 O9 -179.9(4) no
C37 C38 C39 O9 -1.5(6) no
C43 C38 C39 C40 1.8(6) no
C37 C38 C39 C40 -179.9(4) no
O9 C39 C40 C41 179.6(4) no
C38 C39 C40 C41 -2.2(7) no
C39 C40 C41 C42 1.0(7) no
C39 C40 C41 C1 -175.2(4) no
C2 C1 C41 C42 -93.8(6) no
C2 C1 C41 C40 82.3(6) no
C40 C41 C42 O10 -178.0(4) no
C1 C41 C42 O10 -1.9(7) no
C40 C41 C42 C43 0.5(7) no
C1 C41 C42 C43 176.6(4) no
C45 O10 C42 C41 -173.8(6) no
C45 O10 C42 C43 7.8(8) no
C39 C38 C43 C42 -0.3(7) no
C37 C38 C43 C42 -178.7(4) no
C41 C42 C43 C38 -0.8(7) no
O10 C42 C43 C38 177.6(4) no
Br1 C46 C47 C48 -178.8(7) no
C46 C47 C48 C49 -174.6(10) no
C47 C48 C49 C50 -177.1(8) no
C48 C49 C50 C51 -169.8(9) no
C49 C50 C51 Br2 -178.1(7) no
